data_2022432
loop_
_publ_author_name
'Al-Dabbagh, Areej'
'Guo, Zhifang'
'Junk, Peter'
'Wang, Jun'

_publ_section_title
;
 Synthesis and characterization of a range of antimony(I/III)
 <i>N</i>,<i>N</i>'-bis(2,6-diisopropylphenyl)formamidinate complexes
;
_journal_coeditor_code EP3019
_journal_issue 9
_journal_name_full 'Acta Crystallographica Section C'
_journal_page_first
;
;
_journal_paper_doi 10.1107/S2053229621008512
_journal_volume 77
_journal_year 2021
_chemical_formula_iupac '[Sb (C25 H35 N2)2 Cl]'
_chemical_formula_moiety 'C50 H70 Cl N4 Sb'
_chemical_formula_sum 'C50 H70 Cl N4 Sb'
_chemical_formula_weight 884.30
_chemical_name_systematic Bis[<i>N</i>,<i>N</i>'-bis(2,6-diisopropylphenyl)formamidinato]chloridoantimony(III)
_space_group_crystal_system monoclinic
_space_group_IT_number 14
_space_group_name_Hall '-P 2ybc'
_space_group_name_H-M_alt 'P 1 21/c 1'
_atom_sites_solution_hydrogens geom
_atom_sites_solution_primary dual
_audit_creation_method
;
Olex2 1.3
(compiled 2020.07.31 svn.rc2a77460 for OlexSys, GUI svn.r6145)
;
_cell_angle_alpha 90
_cell_angle_beta 97.46(3)
_cell_angle_gamma 90
_cell_formula_units_Z 4
_cell_length_a 18.443(4)
_cell_length_b 20.455(4)
_cell_length_c 12.817(3)
_cell_measurement_reflns_used 7706
_cell_measurement_temperature 100.15
_cell_measurement_theta_max 25
_cell_measurement_theta_min 2
_cell_volume 4794.3(18)
_computing_cell_refinement
;
XDS (Kabsch, 1993)
;
_computing_data_collection
;
XDS (Kabsch, 1993)
;
_computing_data_reduction
;
XDS (Kabsch, 1993)
;
_computing_molecular_graphics
;
OLEX2 (Dolomanov <i>et al.</i>, 2009) and
X-SEED (Barbour, 2001)
;
_computing_publication_material
;
OLEX2 (Dolomanov <i>et al.</i>, 2009)
;
_computing_structure_refinement
;
SHELXL2018 (Sheldrick, 2015<i>b</i>)
;
_computing_structure_solution
;
SHELXT2014 (Sheldrick, 2015<i>a</i>)
;
_diffrn_ambient_temperature 100.15
_diffrn_measured_fraction_theta_full 0.948
_diffrn_measured_fraction_theta_max 0.948
_diffrn_measurement_device_type 'ADSC Quantum 210r'
_diffrn_measurement_method 'Phi Scan'
_diffrn_radiation_monochromator 'Silicon Double Crystal'
_diffrn_radiation_type Synchrotron
_diffrn_radiation_wavelength 0.71073
_diffrn_reflns_av_R_equivalents 0.0389
_diffrn_reflns_av_unetI/netI 0.0218
_diffrn_reflns_limit_h_max 21
_diffrn_reflns_limit_h_min -21
_diffrn_reflns_limit_k_max 24
_diffrn_reflns_limit_k_min -24
_diffrn_reflns_limit_l_max 15
_diffrn_reflns_limit_l_min -15
_diffrn_reflns_number 58107
_diffrn_reflns_theta_full 25.000
_diffrn_reflns_theta_max 25.000
_diffrn_reflns_theta_min 1.113
_diffrn_source 'MX1 Beamline Australian Synchrotron'
_diffrn_standards_number 0
_exptl_absorpt_coefficient_mu 0.667
_exptl_absorpt_correction_type multi-scan
_exptl_absorpt_process_details
;
(XDS; Kabsch, 1993)
;
_exptl_crystal_colour colourless
_exptl_crystal_density_diffrn 1.225
_exptl_crystal_density_method 'not measured'
_exptl_crystal_description block
_exptl_crystal_F_000 1864
_exptl_crystal_size_max 0.11
_exptl_crystal_size_mid 0.05
_exptl_crystal_size_min 0.03
_refine_diff_density_max 1.006
_refine_diff_density_min -0.825
_refine_ls_extinction_coef 0.0087(5)
_refine_ls_extinction_expression Fc^*^=kFc[1+0.001xFc^2^\l^3^/sin(2\q)]^-1/4^
_refine_ls_extinction_method
;
SHELXL2018 (Sheldrick, 2015<i>b</i>)
;
_refine_ls_goodness_of_fit_ref 1.076
_refine_ls_hydrogen_treatment constr
_refine_ls_matrix_type full
_refine_ls_number_parameters 522
_refine_ls_number_reflns 8002
_refine_ls_number_restraints 0
_refine_ls_restrained_S_all 1.076
_refine_ls_R_factor_all 0.0295
_refine_ls_R_factor_gt 0.0286
_refine_ls_shift/su_max 0.002
_refine_ls_shift/su_mean 0.000
_refine_ls_structure_factor_coef Fsqd
_refine_ls_weighting_details 'w=1/[\s^2^(Fo^2^)+(0.0340P)^2^+4.7594P] where P=(Fo^2^+2Fc^2^)/3'
_refine_ls_weighting_scheme calc
_refine_ls_wR_factor_gt 0.0727
_refine_ls_wR_factor_ref 0.0732
_reflns_number_gt 7706
_reflns_number_total 8002
_reflns_threshold_expression 'I > 2\s(I)'
_cod_data_source_file ep3019sup1.cif
_cod_data_source_block 2
_cod_original_cell_volume 4794.3(17)
_cod_database_code 2022432
_shelx_space_group_comment
;
The symmetry employed for this shelxl refinement is uniquely defined
by the following loop, which should always be used as a source of
symmetry information in preference to the above space-group names.
They are only intended as comments.
;
_shelx_estimated_absorpt_t_min 0.930
_shelx_estimated_absorpt_t_max 0.980

loop_
_space_group_symop_operation_xyz
'x, y, z'
'-x, y+1/2, -z+1/2'
'-x, -y, -z'
'x, -y-1/2, z-1/2'

loop_
_atom_site_type_symbol
_atom_site_label
_atom_site_fract_x
_atom_site_fract_y
_atom_site_fract_z
_atom_site_U_iso_or_equiv
_atom_site_adp_type
_atom_site_calc_flag
_atom_site_occupancy
_atom_site_disorder_assembly
_atom_site_disorder_group
Sb Sb1 0.73700(2) 0.43057(2) 0.79144(2) 0.01702(7) Uani d 1 . .
Cl Cl1 0.76260(3) 0.31630(3) 0.77636(5) 0.03449(15) Uani d 1 . .
N N4 0.85421(10) 0.44312(8) 0.81255(13) 0.0180(3) Uani d 1 . .
N N2 0.70381(10) 0.44375(8) 0.62880(13) 0.0180(3) Uani d 1 . .
N N3 0.80322(9) 0.54279(8) 0.78694(12) 0.0149(3) Uani d 1 . .
N N1 0.61499(10) 0.38883(8) 0.69696(13) 0.0205(4) Uani d 1 . .
C C38 0.85976(11) 0.50854(9) 0.82272(14) 0.0160(4) Uani d 1 . .
H H38 0.903482 0.528608 0.854905 0.019 Uiso calc 1 . .
C C34 0.80631(11) 0.61234(9) 0.79643(15) 0.0157(4) Uani d 1 . .
C C29 0.77287(11) 0.64296(10) 0.87598(16) 0.0196(4) Uani d 1 . .
C C13 0.63694(12) 0.41448(9) 0.61589(16) 0.0192(4) Uani d 1 . .
H H13 0.607769 0.413197 0.549140 0.023 Uiso calc 1 . .
C C9 0.54793(12) 0.35438(10) 0.69358(16) 0.0226(4) Uani d 1 . .
C C14 0.72031(12) 0.48681(10) 0.54620(15) 0.0211(4) Uani d 1 . .
C C4 0.49409(13) 0.38230(11) 0.74805(17) 0.0261(5) Uani d 1 . .
C C22 0.68709(13) 0.54880(11) 0.53487(16) 0.0252(5) Uani d 1 . .
C C35 0.87175(12) 0.61622(10) 0.63245(15) 0.0218(4) Uani d 1 . .
H H35 0.844452 0.574540 0.615267 0.026 Uiso calc 1 . .
C C33 0.83881(11) 0.64905(10) 0.72206(15) 0.0187(4) Uani d 1 . .
C C30 0.77304(13) 0.71103(10) 0.88019(17) 0.0254(5) Uani d 1 . .
H H30 0.750487 0.732463 0.933311 0.030 Uiso calc 1 . .
C C39 0.90743(11) 0.40353(9) 0.87686(16) 0.0196(4) Uani d 1 . .
C C31 0.80535(13) 0.74797(10) 0.80866(18) 0.0282(5) Uani d 1 . .
H H31 0.805206 0.794340 0.812943 0.034 Uiso calc 1 . .
C C32 0.83801(12) 0.71694(10) 0.73054(17) 0.0253(5) Uani d 1 . .
H H32 0.860330 0.742567 0.681730 0.030 Uiso calc 1 . .
C C28 0.73653(12) 0.60415(10) 0.95587(16) 0.0228(4) Uani d 1 . .
H H28 0.752716 0.557654 0.951979 0.027 Uiso calc 1 . .
C C8 0.53746(13) 0.29339(11) 0.64312(18) 0.0291(5) Uani d 1 . .
C C23 0.63825(14) 0.57568(10) 0.61163(18) 0.0273(5) Uani d 1 . .
H H23 0.652315 0.553908 0.681172 0.033 Uiso calc 1 . .
C C5 0.42986(14) 0.34739(12) 0.7522(2) 0.0350(6) Uani d 1 . .
H H5 0.393031 0.364956 0.789454 0.042 Uiso calc 1 . .
C C15 0.76419(13) 0.46304(12) 0.47305(17) 0.0279(5) Uani d 1 . .
C C3 0.50808(13) 0.44735(11) 0.80412(18) 0.0279(5) Uani d 1 . .
H H3 0.544975 0.471481 0.768205 0.033 Uiso calc 1 . .
C C48 0.85662(13) 0.44163(11) 1.04474(17) 0.0263(5) Uani d 1 . .
H H48 0.823891 0.467081 0.991104 0.032 Uiso calc 1 . .
C C41 0.95176(14) 0.36018(12) 0.70987(19) 0.0349(6) Uani d 1 . .
H H41 0.905077 0.381262 0.678353 0.042 Uiso calc 1 . .
C C47 0.91167(12) 0.40539(10) 0.98723(17) 0.0222(4) Uani d 1 . .
C C21 0.69816(16) 0.58575(13) 0.44686(19) 0.0384(6) Uani d 1 . .
H H21 0.675647 0.627441 0.436613 0.046 Uiso calc 1 . .
C C40 0.95604(13) 0.36488(10) 0.82821(18) 0.0259(5) Uani d 1 . .
C C46 0.96744(13) 0.37060(11) 1.04690(18) 0.0286(5) Uani d 1 . .
H H46 0.971092 0.371806 1.121491 0.034 Uiso calc 1 . .
C C37 0.95233(13) 0.59891(14) 0.66220(18) 0.0341(5) Uani d 1 . .
H H37A 0.980258 0.638785 0.681882 0.051 Uiso calc 1 . .
H H37B 0.971010 0.578331 0.602002 0.051 Uiso calc 1 . .
H H37C 0.957420 0.568519 0.721809 0.051 Uiso calc 1 . .
C C45 1.01745(14) 0.33444(11) 0.9999(2) 0.0331(5) Uani d 1 . .
H H45 1.055974 0.312023 1.041599 0.040 Uiso calc 1 . .
C C25 0.64529(15) 0.64971(11) 0.6282(2) 0.0371(6) Uani d 1 . .
H H25A 0.696994 0.661304 0.645744 0.056 Uiso calc 1 . .
H H25B 0.618416 0.662820 0.685963 0.056 Uiso calc 1 . .
H H25C 0.624956 0.672343 0.563605 0.056 Uiso calc 1 . .
C C36 0.86387(14) 0.65816(12) 0.53266(17) 0.0309(5) Uani d 1 . .
H H36A 0.813502 0.674174 0.517884 0.046 Uiso calc 1 . .
H H36B 0.875597 0.631764 0.473276 0.046 Uiso calc 1 . .
H H36C 0.897477 0.695401 0.542948 0.046 Uiso calc 1 . .
C C10 0.59494(15) 0.26136(11) 0.5851(2) 0.0354(6) Uani d 1 . .
H H10 0.639297 0.289945 0.594197 0.042 Uiso calc 1 . .
C C24 0.55758(15) 0.56005(12) 0.5750(2) 0.0353(6) Uani d 1 . .
H H24A 0.527165 0.578921 0.624576 0.053 Uiso calc 1 . .
H H24B 0.550731 0.512545 0.572078 0.053 Uiso calc 1 . .
H H24C 0.543334 0.578704 0.504889 0.053 Uiso calc 1 . .
C C27 0.75858(16) 0.62772(14) 1.06863(19) 0.0399(6) Uani d 1 . .
H H27A 0.812024 0.628559 1.084048 0.060 Uiso calc 1 . .
H H27B 0.738625 0.597921 1.117575 0.060 Uiso calc 1 . .
H H27C 0.739221 0.671802 1.076614 0.060 Uiso calc 1 . .
C C19 0.77391(15) 0.50285(14) 0.38728(18) 0.0391(6) Uani d 1 . .
H H19 0.803745 0.487999 0.337001 0.047 Uiso calc 1 . .
C C1 0.54193(15) 0.43559(12) 0.9178(2) 0.0350(6) Uani d 1 . .
H H1A 0.507666 0.410708 0.954748 0.052 Uiso calc 1 . .
H H1B 0.552362 0.477679 0.953105 0.052 Uiso calc 1 . .
H H1C 0.587482 0.410832 0.918464 0.052 Uiso calc 1 . .
C C44 1.01084(14) 0.33123(11) 0.8916(2) 0.0337(5) Uani d 1 . .
H H44 1.044536 0.305407 0.859366 0.040 Uiso calc 1 . .
C C7 0.47165(14) 0.26126(12) 0.6487(2) 0.0376(6) Uani d 1 . .
H H7 0.463030 0.220339 0.614237 0.045 Uiso calc 1 . .
C C6 0.41882(15) 0.28716(13) 0.7027(2) 0.0411(7) Uani d 1 . .
H H6 0.374638 0.263863 0.706130 0.049 Uiso calc 1 . .
C C26 0.65373(15) 0.60544(15) 0.9293(2) 0.0428(6) Uani d 1 . .
H H26A 0.636353 0.650665 0.930775 0.064 Uiso calc 1 . .
H H26B 0.631598 0.579439 0.981099 0.064 Uiso calc 1 . .
H H26C 0.639878 0.587044 0.858940 0.064 Uiso calc 1 . .
C C16 0.79554(15) 0.39468(14) 0.48081(19) 0.0366(6) Uani d 1 . .
H H16 0.801793 0.381240 0.556466 0.044 Uiso calc 1 . .
C C20 0.74113(18) 0.56290(14) 0.3745(2) 0.0446(7) Uani d 1 . .
H H20 0.748082 0.589008 0.315346 0.054 Uiso calc 1 . .
C C11 0.56870(17) 0.25610(14) 0.4664(2) 0.0456(7) Uani d 1 . .
H H11A 0.524450 0.229140 0.455222 0.068 Uiso calc 1 . .
H H11B 0.607098 0.235938 0.431079 0.068 Uiso calc 1 . .
H H11C 0.557853 0.299871 0.437460 0.068 Uiso calc 1 . .
C C49 0.89309(15) 0.48999(13) 1.1251(2) 0.0384(6) Uani d 1 . .
H H49A 0.923383 0.466199 1.181160 0.058 Uiso calc 1 . .
H H49B 0.855516 0.514911 1.155411 0.058 Uiso calc 1 . .
H H49C 0.923869 0.520030 1.090648 0.058 Uiso calc 1 . .
C C2 0.43985(15) 0.49040(13) 0.7984(2) 0.0411(6) Uani d 1 . .
H H2A 0.418928 0.496095 0.724654 0.062 Uiso calc 1 . .
H H2B 0.453166 0.533179 0.829550 0.062 Uiso calc 1 . .
H H2C 0.403744 0.469487 0.837217 0.062 Uiso calc 1 . .
C C42 1.01490(18) 0.3977(2) 0.6721(2) 0.0675(11) Uani d 1 . .
H H42A 1.010517 0.444201 0.688406 0.101 Uiso calc 1 . .
H H42B 1.013386 0.392071 0.595927 0.101 Uiso calc 1 . .
H H42C 1.061385 0.380838 0.707754 0.101 Uiso calc 1 . .
C C43 0.9502(2) 0.28895(17) 0.6740(3) 0.0776(14) Uani d 1 . .
H H43A 0.995966 0.267468 0.702524 0.116 Uiso calc 1 . .
H H43B 0.944521 0.287216 0.596942 0.116 Uiso calc 1 . .
H H43C 0.908950 0.266446 0.699451 0.116 Uiso calc 1 . .
C C17 0.74176(19) 0.34714(15) 0.4188(3) 0.0545(8) Uani d 1 . .
H H17A 0.695202 0.347810 0.447988 0.082 Uiso calc 1 . .
H H17B 0.762144 0.302841 0.424207 0.082 Uiso calc 1 . .
H H17C 0.733600 0.360415 0.344785 0.082 Uiso calc 1 . .
C C50 0.80866(16) 0.39307(15) 1.0960(2) 0.0442(6) Uani d 1 . .
H H50A 0.784706 0.363337 1.042259 0.066 Uiso calc 1 . .
H H50B 0.771441 0.417044 1.128577 0.066 Uiso calc 1 . .
H H50C 0.839174 0.367802 1.149910 0.066 Uiso calc 1 . .
C C12 0.61724(18) 0.19443(13) 0.6323(3) 0.0502(8) Uani d 1 . .
H H12A 0.636923 0.199640 0.706634 0.075 Uiso calc 1 . .
H H12B 0.654680 0.175130 0.594117 0.075 Uiso calc 1 . .
H H12C 0.574387 0.165692 0.626430 0.075 Uiso calc 1 . .
C C18 0.87034(18) 0.3901(2) 0.4406(2) 0.0628(10) Uani d 1 . .
H H18A 0.864556 0.399200 0.364915 0.094 Uiso calc 1 . .
H H18B 0.890326 0.346017 0.453602 0.094 Uiso calc 1 . .
H H18C 0.903831 0.422129 0.477666 0.094 Uiso calc 1 . .

loop_
_atom_site_aniso_label
_atom_site_aniso_U_11
_atom_site_aniso_U_22
_atom_site_aniso_U_33
_atom_site_aniso_U_12
_atom_site_aniso_U_13
_atom_site_aniso_U_23
Sb1 0.01757(11) 0.01786(10) 0.01538(9) -0.00189(5) 0.00123(5) 0.00056(4)
Cl1 0.0329(3) 0.0160(2) 0.0503(3) -0.0015(2) -0.0109(3) 0.0016(2)
N4 0.0196(10) 0.0151(8) 0.0187(8) 0.0010(6) 0.0004(7) -0.0010(6)
N2 0.0182(10) 0.0199(8) 0.0151(8) -0.0026(7) -0.0010(6) -0.0010(6)
N3 0.0150(9) 0.0157(8) 0.0141(8) -0.0012(6) 0.0025(6) -0.0006(6)
N1 0.0183(10) 0.0197(8) 0.0227(9) -0.0023(7) 0.0001(7) -0.0012(7)
C38 0.0174(11) 0.0187(9) 0.0125(9) -0.0008(7) 0.0040(7) -0.0017(7)
C34 0.0139(11) 0.0152(9) 0.0173(9) 0.0009(7) -0.0012(7) -0.0003(7)
C29 0.0172(11) 0.0208(10) 0.0207(10) 0.0007(8) 0.0019(8) 0.0000(8)
C13 0.0189(11) 0.0163(9) 0.0211(10) -0.0004(8) -0.0020(8) -0.0030(8)
C9 0.0191(12) 0.0221(10) 0.0246(10) -0.0031(8) -0.0042(8) 0.0056(8)
C14 0.0215(12) 0.0254(11) 0.0153(9) -0.0075(8) -0.0026(8) -0.0003(8)
C4 0.0216(12) 0.0287(11) 0.0270(11) -0.0015(9) 0.0002(8) 0.0102(9)
C22 0.0266(13) 0.0271(11) 0.0192(10) -0.0061(9) -0.0072(8) 0.0021(9)
C35 0.0230(12) 0.0262(10) 0.0170(10) -0.0016(8) 0.0053(8) 0.0042(8)
C33 0.0147(11) 0.0222(10) 0.0188(10) -0.0013(7) 0.0008(7) 0.0016(8)
C30 0.0270(13) 0.0194(10) 0.0299(11) 0.0041(8) 0.0042(9) -0.0044(8)
C39 0.0180(11) 0.0156(9) 0.0240(10) 0.0001(8) -0.0017(8) -0.0008(8)
C31 0.0314(14) 0.0149(10) 0.0372(12) -0.0010(8) 0.0002(10) -0.0011(9)
C32 0.0260(13) 0.0214(10) 0.0278(11) -0.0058(8) 0.0014(9) 0.0058(8)
C28 0.0277(12) 0.0209(10) 0.0216(10) 0.0033(8) 0.0097(8) -0.0017(8)
C8 0.0273(13) 0.0222(11) 0.0341(12) -0.0025(9) -0.0099(9) 0.0043(9)
C23 0.0305(14) 0.0245(11) 0.0241(11) 0.0035(9) -0.0068(9) 0.0008(8)
C5 0.0243(14) 0.0394(14) 0.0412(14) -0.0027(10) 0.0038(10) 0.0167(11)
C15 0.0231(13) 0.0412(13) 0.0189(10) -0.0072(10) 0.0005(8) -0.0039(9)
C3 0.0251(13) 0.0290(11) 0.0311(12) 0.0001(9) 0.0100(9) 0.0034(9)
C48 0.0269(13) 0.0329(12) 0.0185(10) 0.0041(9) 0.0013(9) 0.0035(9)
C41 0.0306(14) 0.0410(14) 0.0317(13) 0.0154(10) -0.0005(10) -0.0162(10)
C47 0.0221(12) 0.0192(10) 0.0247(11) -0.0018(8) 0.0009(8) 0.0020(8)
C21 0.0545(18) 0.0312(12) 0.0255(12) -0.0083(11) -0.0097(11) 0.0073(10)
C40 0.0223(12) 0.0231(10) 0.0310(12) 0.0027(8) -0.0015(9) -0.0057(9)
C46 0.0314(14) 0.0250(11) 0.0276(11) -0.0016(9) -0.0035(9) 0.0053(9)
C37 0.0246(14) 0.0540(16) 0.0248(11) 0.0044(11) 0.0074(9) 0.0077(11)
C45 0.0288(14) 0.0259(11) 0.0414(14) 0.0062(9) -0.0072(10) 0.0042(10)
C25 0.0366(15) 0.0261(12) 0.0437(14) 0.0050(10) -0.0137(11) -0.0045(10)
C36 0.0359(14) 0.0362(13) 0.0211(11) -0.0031(10) 0.0050(9) 0.0079(9)
C10 0.0331(15) 0.0246(12) 0.0453(14) -0.0020(10) -0.0070(11) -0.0087(10)
C24 0.0315(15) 0.0291(12) 0.0423(14) 0.0012(10) -0.0061(11) 0.0014(10)
C27 0.0493(17) 0.0481(15) 0.0223(12) -0.0047(12) 0.0053(11) -0.0006(10)
C19 0.0427(16) 0.0574(17) 0.0177(11) -0.0167(13) 0.0054(10) -0.0029(11)
C1 0.0341(15) 0.0402(14) 0.0315(13) -0.0009(10) 0.0076(11) 0.0007(10)
C44 0.0296(14) 0.0279(12) 0.0420(14) 0.0104(10) -0.0010(10) -0.0058(10)
C7 0.0316(15) 0.0240(12) 0.0527(16) -0.0080(10) -0.0118(11) 0.0077(11)
C6 0.0272(15) 0.0353(13) 0.0572(17) -0.0146(11) -0.0086(11) 0.0198(12)
C26 0.0280(15) 0.0631(18) 0.0384(14) -0.0112(12) 0.0085(11) 0.0093(13)
C16 0.0332(15) 0.0515(16) 0.0266(12) 0.0081(11) 0.0091(10) -0.0049(11)
C20 0.062(2) 0.0505(17) 0.0198(12) -0.0190(13) 0.0004(12) 0.0092(11)
C11 0.0507(18) 0.0381(14) 0.0449(15) -0.0007(12) -0.0054(12) -0.0114(12)
C49 0.0405(16) 0.0414(14) 0.0321(13) 0.0073(11) 0.0006(11) -0.0091(11)
C2 0.0388(16) 0.0411(14) 0.0447(15) 0.0096(11) 0.0102(12) 0.0047(12)
C42 0.041(2) 0.136(3) 0.0275(14) -0.0006(19) 0.0118(13) -0.0136(18)
C43 0.102(3) 0.059(2) 0.060(2) 0.047(2) -0.035(2) -0.0387(17)
C17 0.067(2) 0.0428(16) 0.0550(18) 0.0020(14) 0.0129(15) -0.0237(14)
C50 0.0417(17) 0.0536(17) 0.0404(15) -0.0045(13) 0.0171(12) 0.0057(12)
C12 0.055(2) 0.0302(14) 0.0605(19) 0.0098(12) -0.0107(14) -0.0063(12)
C18 0.046(2) 0.108(3) 0.0383(16) 0.0248(18) 0.0212(14) 0.0047(17)

loop_
_atom_type_symbol
_atom_type_description
_atom_type_scat_dispersion_real
_atom_type_scat_dispersion_imag
_atom_type_scat_source
C C 0.0033 0.0016 'International Tables Vol C Tables 4.2.6.8 and 6.1.1.4'
H H 0.0000 0.0000 'International Tables Vol C Tables 4.2.6.8 and 6.1.1.4'
Cl Cl 0.1484 0.1585 'International Tables Vol C Tables 4.2.6.8 and 6.1.1.4'
N N 0.0061 0.0033 'International Tables Vol C Tables 4.2.6.8 and 6.1.1.4'
Sb Sb -0.5866 1.5461 'International Tables Vol C Tables 4.2.6.8 and 6.1.1.4'

loop_
_geom_angle_atom_site_label_1
_geom_angle_atom_site_label_2
_geom_angle_atom_site_label_3
_geom_angle_site_symmetry_1
_geom_angle_site_symmetry_2
_geom_angle_site_symmetry_3
_geom_angle
_geom_angle_publ_flag
C13 Sb1 C38 . . . 129.97(6) y
C13 Sb1 Cl1 . . . 114.16(5) y
C38 Sb1 Cl1 . . . 86.29(4) y
Cl1 Sb1 N3 . . . 139.44(4) n
Cl1 Sb1 N1 . . . 78.87(4) n
N4 Sb1 Cl1 . . . 85.50(5) n
N4 Sb1 N3 . . . 55.47(6) n
N4 Sb1 N1 . . . 154.62(6) n
N2 Sb1 Cl1 . . . 94.57(5) n
N2 Sb1 N4 . . . 105.41(7) n
N2 Sb1 N3 . . . 86.69(6) n
N2 Sb1 N1 . . . 56.73(7) n
N1 Sb1 N3 . . . 132.03(5) n
C38 N4 Sb1 . . . 101.10(13) n
C38 N4 C39 . . . 117.64(17) n
C39 N4 Sb1 . . . 126.85(13) n
C13 N2 Sb1 . . . 101.86(13) n
C13 N2 C14 . . . 117.03(17) n
C14 N2 Sb1 . . . 137.89(13) n
C38 N3 Sb1 . . . 82.71(11) n
C38 N3 C34 . . . 119.29(16) n
C34 N3 Sb1 . . . 152.82(12) n
C13 N1 Sb1 . . . 84.01(13) n
C13 N1 C9 . . . 123.14(18) n
C9 N1 Sb1 . . . 152.77(13) n
N4 C38 H38 . . . 121.4 n
N3 C38 N4 . . . 117.22(18) n
N3 C38 H38 . . . 121.4 n
C29 C34 N3 . . . 119.30(17) n
C29 C34 C33 . . . 121.28(18) n
C33 C34 N3 . . . 119.31(17) n
C34 C29 C28 . . . 121.99(18) n
C30 C29 C34 . . . 118.32(19) n
C30 C29 C28 . . . 119.69(18) n
N2 C13 H13 . . . 121.3 n
N1 C13 N2 . . . 117.39(18) n
N1 C13 H13 . . . 121.3 n
C4 C9 N1 . . . 116.85(19) n
C8 C9 N1 . . . 121.4(2) n
C8 C9 C4 . . . 121.6(2) n
C22 C14 N2 . . . 119.75(19) n
C15 C14 N2 . . . 118.36(19) n
C15 C14 C22 . . . 121.6(2) n
C9 C4 C3 . . . 120.2(2) n
C5 C4 C9 . . . 118.1(2) n
C5 C4 C3 . . . 121.7(2) n
C14 C22 C23 . . . 123.06(19) n
C21 C22 C14 . . . 117.7(2) n
C21 C22 C23 . . . 119.2(2) n
C33 C35 H35 . . . 107.7 n
C33 C35 C37 . . . 112.61(18) n
C33 C35 C36 . . . 112.26(18) n
C37 C35 H35 . . . 107.7 n
C37 C35 C36 . . . 108.79(18) n
C36 C35 H35 . . . 107.7 n
C34 C33 C35 . . . 121.47(18) n
C32 C33 C34 . . . 117.99(19) n
C32 C33 C35 . . . 120.51(18) n
C29 C30 H30 . . . 119.3 n
C31 C30 C29 . . . 121.3(2) n
C31 C30 H30 . . . 119.3 n
C47 C39 N4 . . . 120.22(18) n
C40 C39 N4 . . . 119.27(18) n
C40 C39 C47 . . . 120.49(19) n
C30 C31 H31 . . . 120.2 n
C30 C31 C32 . . . 119.59(19) n
C32 C31 H31 . . . 120.2 n
C33 C32 H32 . . . 119.3 n
C31 C32 C33 . . . 121.5(2) n
C31 C32 H32 . . . 119.3 n
C29 C28 H28 . . . 107.6 n
C29 C28 C27 . . . 112.73(19) n
C29 C28 C26 . . . 110.99(19) n
C27 C28 H28 . . . 107.6 n
C26 C28 H28 . . . 107.6 n
C26 C28 C27 . . . 110.0(2) n
C9 C8 C10 . . . 123.0(2) n
C7 C8 C9 . . . 117.7(2) n
C7 C8 C10 . . . 119.4(2) n
C22 C23 H23 . . . 108.0 n
C22 C23 C25 . . . 113.6(2) n
C22 C23 C24 . . . 111.03(19) n
C25 C23 H23 . . . 108.0 n
C25 C23 C24 . . . 108.04(19) n
C24 C23 H23 . . . 108.0 n
C4 C5 H5 . . . 119.6 n
C6 C5 C4 . . . 120.9(2) n
C6 C5 H5 . . . 119.6 n
C14 C15 C16 . . . 121.7(2) n
C19 C15 C14 . . . 117.9(2) n
C19 C15 C16 . . . 120.2(2) n
C4 C3 H3 . . . 107.4 n
C4 C3 C1 . . . 109.67(19) n
C4 C3 C2 . . . 113.2(2) n
C1 C3 H3 . . . 107.4 n
C1 C3 C2 . . . 111.6(2) n
C2 C3 H3 . . . 107.4 n
C47 C48 H48 . . . 107.5 n
C47 C48 C50 . . . 110.5(2) n
C49 C48 H48 . . . 107.5 n
C49 C48 C47 . . . 112.4(2) n
C49 C48 C50 . . . 111.1(2) n
C50 C48 H48 . . . 107.5 n
C40 C41 H41 . . . 107.9 n
C40 C41 C42 . . . 110.1(2) n
C40 C41 C43 . . . 111.1(2) n
C42 C41 H41 . . . 107.9 n
C42 C41 C43 . . . 111.7(3) n
C43 C41 H41 . . . 107.9 n
C39 C47 C48 . . . 123.12(19) n
C46 C47 C39 . . . 118.6(2) n
C46 C47 C48 . . . 118.27(19) n
C22 C21 H21 . . . 119.4 n
C20 C21 C22 . . . 121.2(3) n
C20 C21 H21 . . . 119.4 n
C39 C40 C41 . . . 122.0(2) n
C44 C40 C39 . . . 118.5(2) n
C44 C40 C41 . . . 119.5(2) n
C47 C46 H46 . . . 119.3 n
C45 C46 C47 . . . 121.4(2) n
C45 C46 H46 . . . 119.3 n
C35 C37 H37A . . . 109.5 n
C35 C37 H37B . . . 109.5 n
C35 C37 H37C . . . 109.5 n
H37A C37 H37B . . . 109.5 n
H37A C37 H37C . . . 109.5 n
H37B C37 H37C . . . 109.5 n
C46 C45 H45 . . . 120.4 n
C44 C45 C46 . . . 119.2(2) n
C44 C45 H45 . . . 120.4 n
C23 C25 H25A . . . 109.5 n
C23 C25 H25B . . . 109.5 n
C23 C25 H25C . . . 109.5 n
H25A C25 H25B . . . 109.5 n
H25A C25 H25C . . . 109.5 n
H25B C25 H25C . . . 109.5 n
C35 C36 H36A . . . 109.5 n
C35 C36 H36B . . . 109.5 n
C35 C36 H36C . . . 109.5 n
H36A C36 H36B . . . 109.5 n
H36A C36 H36C . . . 109.5 n
H36B C36 H36C . . . 109.5 n
C8 C10 H10 . . . 107.6 n
C8 C10 C11 . . . 111.3(2) n
C8 C10 C12 . . . 111.1(2) n
C11 C10 H10 . . . 107.6 n
C12 C10 H10 . . . 107.6 n
C12 C10 C11 . . . 111.2(2) n
C23 C24 H24A . . . 109.5 n
C23 C24 H24B . . . 109.5 n
C23 C24 H24C . . . 109.5 n
H24A C24 H24B . . . 109.5 n
H24A C24 H24C . . . 109.5 n
H24B C24 H24C . . . 109.5 n
C28 C27 H27A . . . 109.5 n
C28 C27 H27B . . . 109.5 n
C28 C27 H27C . . . 109.5 n
H27A C27 H27B . . . 109.5 n
H27A C27 H27C . . . 109.5 n
H27B C27 H27C . . . 109.5 n
C15 C19 H19 . . . 119.5 n
C20 C19 C15 . . . 121.1(3) n
C20 C19 H19 . . . 119.5 n
C3 C1 H1A . . . 109.5 n
C3 C1 H1B . . . 109.5 n
C3 C1 H1C . . . 109.5 n
H1A C1 H1B . . . 109.5 n
H1A C1 H1C . . . 109.5 n
H1B C1 H1C . . . 109.5 n
C40 C44 H44 . . . 119.1 n
C45 C44 C40 . . . 121.7(2) n
C45 C44 H44 . . . 119.1 n
C8 C7 H7 . . . 119.2 n
C6 C7 C8 . . . 121.7(2) n
C6 C7 H7 . . . 119.2 n
C5 C6 H6 . . . 120.0 n
C7 C6 C5 . . . 120.1(2) n
C7 C6 H6 . . . 120.0 n
C28 C26 H26A . . . 109.5 n
C28 C26 H26B . . . 109.5 n
C28 C26 H26C . . . 109.5 n
H26A C26 H26B . . . 109.5 n
H26A C26 H26C . . . 109.5 n
H26B C26 H26C . . . 109.5 n
C15 C16 H16 . . . 108.2 n
C15 C16 C17 . . . 109.6(2) n
C15 C16 C18 . . . 112.8(3) n
C17 C16 H16 . . . 108.2 n
C17 C16 C18 . . . 109.6(2) n
C18 C16 H16 . . . 108.2 n
C21 C20 H20 . . . 119.7 n
C19 C20 C21 . . . 120.5(2) n
C19 C20 H20 . . . 119.7 n
C10 C11 H11A . . . 109.5 n
C10 C11 H11B . . . 109.5 n
C10 C11 H11C . . . 109.5 n
H11A C11 H11B . . . 109.5 n
H11A C11 H11C . . . 109.5 n
H11B C11 H11C . . . 109.5 n
C48 C49 H49A . . . 109.5 n
C48 C49 H49B . . . 109.5 n
C48 C49 H49C . . . 109.5 n
H49A C49 H49B . . . 109.5 n
H49A C49 H49C . . . 109.5 n
H49B C49 H49C . . . 109.5 n
C3 C2 H2A . . . 109.5 n
C3 C2 H2B . . . 109.5 n
C3 C2 H2C . . . 109.5 n
H2A C2 H2B . . . 109.5 n
H2A C2 H2C . . . 109.5 n
H2B C2 H2C . . . 109.5 n
C41 C42 H42A . . . 109.5 n
C41 C42 H42B . . . 109.5 n
C41 C42 H42C . . . 109.5 n
H42A C42 H42B . . . 109.5 n
H42A C42 H42C . . . 109.5 n
H42B C42 H42C . . . 109.5 n
C41 C43 H43A . . . 109.5 n
C41 C43 H43B . . . 109.5 n
C41 C43 H43C . . . 109.5 n
H43A C43 H43B . . . 109.5 n
H43A C43 H43C . . . 109.5 n
H43B C43 H43C . . . 109.5 n
C16 C17 H17A . . . 109.5 n
C16 C17 H17B . . . 109.5 n
C16 C17 H17C . . . 109.5 n
H17A C17 H17B . . . 109.5 n
H17A C17 H17C . . . 109.5 n
H17B C17 H17C . . . 109.5 n
C48 C50 H50A . . . 109.5 n
C48 C50 H50B . . . 109.5 n
C48 C50 H50C . . . 109.5 n
H50A C50 H50B . . . 109.5 n
H50A C50 H50C . . . 109.5 n
H50B C50 H50C . . . 109.5 n
C10 C12 H12A . . . 109.5 n
C10 C12 H12B . . . 109.5 n
C10 C12 H12C . . . 109.5 n
H12A C12 H12B . . . 109.5 n
H12A C12 H12C . . . 109.5 n
H12B C12 H12C . . . 109.5 n
C16 C18 H18A . . . 109.5 n
C16 C18 H18B . . . 109.5 n
C16 C18 H18C . . . 109.5 n
H18A C18 H18B . . . 109.5 n
H18A C18 H18C . . . 109.5 n
H18B C18 H18C . . . 109.5 n

loop_
_geom_bond_atom_site_label_1
_geom_bond_atom_site_label_2
_geom_bond_site_symmetry_1
_geom_bond_site_symmetry_2
_geom_bond_distance
_geom_bond_publ_flag
Sb1 Cl1 . . 2.3972(7) y
Sb1 N4 . . 2.1587(19) y
Sb1 N2 . . 2.1121(17) y
Sb1 N3 . . 2.6044(17) y
Sb1 N1 . . 2.5593(19) y
N4 C38 . . 1.347(3) n
N4 C39 . . 1.445(3) n
N2 C13 . . 1.361(3) n
N2 C14 . . 1.440(3) n
N3 C38 . . 1.290(3) n
N3 C34 . . 1.428(3) n
N1 C13 . . 1.276(3) n
N1 C9 . . 1.419(3) n
C38 H38 . . 0.9500 n
C34 C29 . . 1.406(3) n
C34 C33 . . 1.407(3) n
C29 C30 . . 1.393(3) n
C29 C28 . . 1.519(3) n
C13 H13 . . 0.9500 n
C9 C4 . . 1.407(3) n
C9 C8 . . 1.407(3) n
C14 C22 . . 1.408(3) n
C14 C15 . . 1.403(3) n
C4 C5 . . 1.390(3) n
C4 C3 . . 1.518(3) n
C22 C23 . . 1.520(3) n
C22 C21 . . 1.395(3) n
C35 H35 . . 1.0000 n
C35 C33 . . 1.523(3) n
C35 C37 . . 1.527(3) n
C35 C36 . . 1.531(3) n
C33 C32 . . 1.393(3) n
C30 H30 . . 0.9500 n
C30 C31 . . 1.381(3) n
C39 C47 . . 1.407(3) n
C39 C40 . . 1.401(3) n
C31 H31 . . 0.9500 n
C31 C32 . . 1.387(3) n
C32 H32 . . 0.9500 n
C28 H28 . . 1.0000 n
C28 C27 . . 1.528(3) n
C28 C26 . . 1.521(4) n
C8 C10 . . 1.520(4) n
C8 C7 . . 1.390(3) n
C23 H23 . . 1.0000 n
C23 C25 . . 1.532(3) n
C23 C24 . . 1.535(4) n
C5 H5 . . 0.9500 n
C5 C6 . . 1.389(4) n
C15 C19 . . 1.398(3) n
C15 C16 . . 1.512(4) n
C3 H3 . . 1.0000 n
C3 C1 . . 1.528(3) n
C3 C2 . . 1.530(3) n
C48 H48 . . 1.0000 n
C48 C47 . . 1.523(3) n
C48 C49 . . 1.521(3) n
C48 C50 . . 1.533(3) n
C41 H41 . . 1.0000 n
C41 C40 . . 1.512(3) n
C41 C42 . . 1.525(4) n
C41 C43 . . 1.527(4) n
C47 C46 . . 1.395(3) n
C21 H21 . . 0.9500 n
C21 C20 . . 1.377(4) n
C40 C44 . . 1.394(3) n
C46 H46 . . 0.9500 n
C46 C45 . . 1.381(4) n
C37 H37A . . 0.9800 n
C37 H37B . . 0.9800 n
C37 H37C . . 0.9800 n
C45 H45 . . 0.9500 n
C45 C44 . . 1.378(4) n
C25 H25A . . 0.9800 n
C25 H25B . . 0.9800 n
C25 H25C . . 0.9800 n
C36 H36A . . 0.9800 n
C36 H36B . . 0.9800 n
C36 H36C . . 0.9800 n
C10 H10 . . 1.0000 n
C10 C11 . . 1.539(4) n
C10 C12 . . 1.531(4) n
C24 H24A . . 0.9800 n
C24 H24B . . 0.9800 n
C24 H24C . . 0.9800 n
C27 H27A . . 0.9800 n
C27 H27B . . 0.9800 n
C27 H27C . . 0.9800 n
C19 H19 . . 0.9500 n
C19 C20 . . 1.369(4) n
C1 H1A . . 0.9800 n
C1 H1B . . 0.9800 n
C1 H1C . . 0.9800 n
C44 H44 . . 0.9500 n
C7 H7 . . 0.9500 n
C7 C6 . . 1.373(4) n
C6 H6 . . 0.9500 n
C26 H26A . . 0.9800 n
C26 H26B . . 0.9800 n
C26 H26C . . 0.9800 n
C16 H16 . . 1.0000 n
C16 C17 . . 1.535(4) n
C16 C18 . . 1.537(4) n
C20 H20 . . 0.9500 n
C11 H11A . . 0.9800 n
C11 H11B . . 0.9800 n
C11 H11C . . 0.9800 n
C49 H49A . . 0.9800 n
C49 H49B . . 0.9800 n
C49 H49C . . 0.9800 n
C2 H2A . . 0.9800 n
C2 H2B . . 0.9800 n
C2 H2C . . 0.9800 n
C42 H42A . . 0.9800 n
C42 H42B . . 0.9800 n
C42 H42C . . 0.9800 n
C43 H43A . . 0.9800 n
C43 H43B . . 0.9800 n
C43 H43C . . 0.9800 n
C17 H17A . . 0.9800 n
C17 H17B . . 0.9800 n
C17 H17C . . 0.9800 n
C50 H50A . . 0.9800 n
C50 H50B . . 0.9800 n
C50 H50C . . 0.9800 n
C12 H12A . . 0.9800 n
C12 H12B . . 0.9800 n
C12 H12C . . 0.9800 n
C18 H18A . . 0.9800 n
C18 H18B . . 0.9800 n
C18 H18C . . 0.9800 n

loop_
_geom_torsion_atom_site_label_1
_geom_torsion_atom_site_label_2
_geom_torsion_atom_site_label_3
_geom_torsion_atom_site_label_4
_geom_torsion_site_symmetry_1
_geom_torsion_site_symmetry_2
_geom_torsion_site_symmetry_3
_geom_torsion_site_symmetry_4
_geom_torsion
_geom_torsion_publ_flag
Sb1 N4 C38 N3 . . . . -20.39(19) n
Sb1 N4 C39 C47 . . . . -68.9(2) n
Sb1 N4 C39 C40 . . . . 112.9(2) n
Sb1 N2 C13 N1 . . . . -0.8(2) n
Sb1 N2 C14 C22 . . . . -81.6(3) n
Sb1 N2 C14 C15 . . . . 104.2(2) n
Sb1 N3 C38 N4 . . . . 16.60(15) n
Sb1 N3 C34 C29 . . . . 39.0(3) n
Sb1 N3 C34 C33 . . . . -137.2(2) n
Sb1 N1 C13 N2 . . . . 0.66(17) n
Sb1 N1 C9 C4 . . . . 70.2(4) n
Sb1 N1 C9 C8 . . . . -106.3(3) n
N4 C39 C47 C48 . . . . 7.3(3) n
N4 C39 C47 C46 . . . . -174.95(19) n
N4 C39 C40 C41 . . . . -3.6(3) n
N4 C39 C40 C44 . . . . 174.8(2) n
N2 C14 C22 C23 . . . . 5.0(3) n
N2 C14 C22 C21 . . . . -172.86(19) n
N2 C14 C15 C19 . . . . 173.76(19) n
N2 C14 C15 C16 . . . . -1.5(3) n
N3 C34 C29 C30 . . . . -176.51(18) n
N3 C34 C29 C28 . . . . 3.0(3) n
N3 C34 C33 C35 . . . . -0.9(3) n
N3 C34 C33 C32 . . . . 177.10(17) n
N1 C9 C4 C5 . . . . -175.60(19) n
N1 C9 C4 C3 . . . . 1.8(3) n
N1 C9 C8 C10 . . . . -2.6(3) n
N1 C9 C8 C7 . . . . 176.4(2) n
C38 N4 C39 C47 . . . . 62.7(3) n
C38 N4 C39 C40 . . . . -115.4(2) n
C38 N3 C34 C29 . . . . -101.8(2) n
C38 N3 C34 C33 . . . . 82.1(2) n
C34 N3 C38 N4 . . . . 179.65(16) n
C34 C29 C30 C31 . . . . -0.3(3) n
C34 C29 C28 C27 . . . . 133.1(2) n
C34 C29 C28 C26 . . . . -103.0(2) n
C34 C33 C32 C31 . . . . -0.9(3) n
C29 C34 C33 C35 . . . . -176.91(19) n
C29 C34 C33 C32 . . . . 1.0(3) n
C29 C30 C31 C32 . . . . 0.4(4) n
C13 N2 C14 C22 . . . . 73.7(2) n
C13 N2 C14 C15 . . . . -100.5(2) n
C13 N1 C9 C4 . . . . -114.5(2) n
C13 N1 C9 C8 . . . . 69.0(3) n
C9 N1 C13 N2 . . . . -177.18(18) n
C9 C4 C5 C6 . . . . -1.0(3) n
C9 C4 C3 C1 . . . . -90.9(2) n
C9 C4 C3 C2 . . . . 143.8(2) n
C9 C8 C10 C11 . . . . -114.6(2) n
C9 C8 C10 C12 . . . . 120.8(2) n
C9 C8 C7 C6 . . . . -1.0(3) n
C14 N2 C13 N1 . . . . -164.19(18) n
C14 C22 C23 C25 . . . . 145.1(2) n
C14 C22 C23 C24 . . . . -92.9(2) n
C14 C22 C21 C20 . . . . -1.1(4) n
C14 C15 C19 C20 . . . . -0.6(4) n
C14 C15 C16 C17 . . . . 89.9(3) n
C14 C15 C16 C18 . . . . -147.7(2) n
C4 C9 C8 C10 . . . . -179.0(2) n
C4 C9 C8 C7 . . . . 0.1(3) n
C4 C5 C6 C7 . . . . 0.0(4) n
C22 C14 C15 C19 . . . . -0.3(3) n
C22 C14 C15 C16 . . . . -175.6(2) n
C22 C21 C20 C19 . . . . 0.3(4) n
C35 C33 C32 C31 . . . . 177.0(2) n
C33 C34 C29 C30 . . . . -0.5(3) n
C33 C34 C29 C28 . . . . 179.06(19) n
C30 C29 C28 C27 . . . . -47.4(3) n
C30 C29 C28 C26 . . . . 76.5(3) n
C30 C31 C32 C33 . . . . 0.3(4) n
C39 N4 C38 N3 . . . . -162.82(17) n
C39 C47 C46 C45 . . . . -0.5(3) n
C39 C40 C44 C45 . . . . 0.9(4) n
C28 C29 C30 C31 . . . . -179.8(2) n
C8 C9 C4 C5 . . . . 0.9(3) n
C8 C9 C4 C3 . . . . 178.3(2) n
C8 C7 C6 C5 . . . . 1.0(4) n
C23 C22 C21 C20 . . . . -179.1(2) n
C5 C4 C3 C1 . . . . 86.5(3) n
C5 C4 C3 C2 . . . . -38.9(3) n
C15 C14 C22 C23 . . . . 179.0(2) n
C15 C14 C22 C21 . . . . 1.1(3) n
C15 C19 C20 C21 . . . . 0.6(4) n
C3 C4 C5 C6 . . . . -178.3(2) n
C48 C47 C46 C45 . . . . 177.3(2) n
C41 C40 C44 C45 . . . . 179.4(2) n
C47 C39 C40 C41 . . . . 178.2(2) n
C47 C39 C40 C44 . . . . -3.3(3) n
C47 C46 C45 C44 . . . . -1.8(4) n
C21 C22 C23 C25 . . . . -37.1(3) n
C21 C22 C23 C24 . . . . 84.9(3) n
C40 C39 C47 C48 . . . . -174.6(2) n
C40 C39 C47 C46 . . . . 3.1(3) n
C46 C45 C44 C40 . . . . 1.6(4) n
C37 C35 C33 C34 . . . . -89.5(2) n
C37 C35 C33 C32 . . . . 92.6(2) n
C36 C35 C33 C34 . . . . 147.3(2) n
C36 C35 C33 C32 . . . . -30.6(3) n
C10 C8 C7 C6 . . . . 178.1(2) n
C19 C15 C16 C17 . . . . -85.3(3) n
C19 C15 C16 C18 . . . . 37.1(3) n
C7 C8 C10 C11 . . . . 66.4(3) n
C7 C8 C10 C12 . . . . -58.2(3) n
C16 C15 C19 C20 . . . . 174.8(2) n
C49 C48 C47 C39 . . . . -125.8(2) n
C49 C48 C47 C46 . . . . 56.5(3) n
C42 C41 C40 C39 . . . . 107.1(3) n
C42 C41 C40 C44 . . . . -71.3(3) n
C43 C41 C40 C39 . . . . -128.6(3) n
C43 C41 C40 C44 . . . . 53.0(3) n
C50 C48 C47 C39 . . . . 109.5(2) n
C50 C48 C47 C46 . . . . -68.2(3) n

_cod_database_fobs_code 2022432
